data_2223520
loop_
_publ_author_name
'Rotondo, Archimede'
'Bruno, Giuseppe'
'Messina, Fabio'
'Nicol\'o, Francesco'

_publ_section_title
;
 <i>catena</i>-Poly[bis(4-aminopyridinium)
 [[tetraaquanickel(II)]-\m-benzene-1,2,4,5-tetracarboxylato] dihydrate]
;
_journal_coeditor_code PV2183
_journal_issue 10
_journal_name_full 'Acta Crystallographica Section E'
_journal_page_first m1203
_journal_page_last m1204
_journal_paper_doi 10.1107/S1600536809034746
_journal_volume 65
_journal_year 2009
_chemical_formula_iupac '(C5 H7 N2)2 [Ni (C10 H2 O8) (H2 O)4], 2H2 O'
_chemical_formula_moiety '2(C5 H7 N2 +), C10 H10 Ni O12 2-, 2(H2 O)'
_chemical_formula_sum 'C20 H28 N4 Ni O14'
_chemical_formula_weight 607.17
_chemical_name_common Ni(btec)(H2O)2
_chemical_name_systematic
;
<i>catena</i>-Poly[bis(4-aminopyridinium)
[[tetraaquanickel(II)]-\m-benzene-1,2,4,5-tetracarboxylato] dihydrate]
;
_space_group_IT_number 2
_symmetry_cell_setting triclinic
_symmetry_space_group_name_Hall '-P 1'
_symmetry_space_group_name_H-M 'P -1'
_atom_sites_solution_hydrogens geom
_atom_sites_solution_primary direct
_atom_sites_solution_secondary difmap
_audit_creation_method 'WinGX routine CIF_UPDATE'
_cell_angle_alpha 112.7200(10)
_cell_angle_beta 108.8300(10)
_cell_angle_gamma 95.5820(10)
_cell_formula_units_Z 1
_cell_length_a 7.21150(10)
_cell_length_b 9.34700(10)
_cell_length_c 10.6322(2)
_cell_measurement_reflns_used 9901
_cell_measurement_temperature 296(2)
_cell_measurement_theta_max 31.74
_cell_measurement_theta_min 2.44
_cell_volume 605.128(18)
_computing_cell_refinement 'SAINT (Bruker, 2007)'
_computing_data_collection 'APEX2 (Bruker, 2007)'
_computing_data_reduction 'SAINT (Bruker, 2007)'
_computing_molecular_graphics
;
ORTEP-3 for Windows (Farrugia, 1997) and Mercury (Macrae <i>et al.</i>,
2006)
;
_computing_publication_material
;
WinGX (Farrugia, 1999) and enCIFer (Allen <i>et al.</i>,  2004)
;
_computing_structure_refinement 'SHELXL97 (Sheldrick, 2008)'
_computing_structure_solution 'SHELXS97 (Sheldrick, 2008)'
_diffrn_ambient_temperature 296(2)
_diffrn_detector_area_resol_mean 9
_diffrn_measured_fraction_theta_full 0.998
_diffrn_measured_fraction_theta_max 0.998
_diffrn_measurement_device_type 'Bruker APEXII CCD'
_diffrn_measurement_method '\f and \w'
_diffrn_radiation_monochromator graphite
_diffrn_radiation_type MoK\a
_diffrn_radiation_wavelength 0.71073
_diffrn_reflns_av_R_equivalents 0.0233
_diffrn_reflns_limit_h_max 8
_diffrn_reflns_limit_h_min -8
_diffrn_reflns_limit_k_max 11
_diffrn_reflns_limit_k_min -11
_diffrn_reflns_limit_l_max 12
_diffrn_reflns_limit_l_min -12
_diffrn_reflns_number 14068
_diffrn_reflns_theta_full 25.35
_diffrn_reflns_theta_max 25.35
_diffrn_reflns_theta_min 3.03
_diffrn_standards_decay_% 0
_diffrn_standards_interval_count 0
_diffrn_standards_interval_time 0
_diffrn_standards_number 0
_exptl_absorpt_coefficient_mu 0.884
_exptl_absorpt_correction_T_max 0.785
_exptl_absorpt_correction_T_min 0.729
_exptl_absorpt_correction_type multi-scan
_exptl_absorpt_process_details '(SADABS; Bruker, 2007)'
_exptl_crystal_colour green
_exptl_crystal_density_diffrn 1.666
_exptl_crystal_density_method none
_exptl_crystal_description block
_exptl_crystal_F_000 316
_exptl_crystal_size_max 0.5
_exptl_crystal_size_mid 0.34
_exptl_crystal_size_min 0.27
_refine_diff_density_max 0.3
_refine_diff_density_min -0.256
_refine_ls_extinction_method none
_refine_ls_goodness_of_fit_ref 1.068
_refine_ls_hydrogen_treatment constr
_refine_ls_matrix_type full
_refine_ls_number_parameters 187
_refine_ls_number_reflns 2219
_refine_ls_number_restraints 0
_refine_ls_restrained_S_all 1.068
_refine_ls_R_factor_all 0.0199
_refine_ls_R_factor_gt 0.0198
_refine_ls_shift/su_max 0.001
_refine_ls_shift/su_mean 0
_refine_ls_structure_factor_coef Fsqd
_refine_ls_weighting_details 'calc w=1/[\s^2^(Fo^2^)+(0.0286P)^2^+0.2508P] where P=(Fo^2^+2Fc^2^)/3'
_refine_ls_weighting_scheme calc
_refine_ls_wR_factor_ref 0.0547
_reflns_number_gt 2203
_reflns_number_total 2219
_reflns_threshold_expression >2sigma(I)
_cod_data_source_file pv2183.cif
_cod_data_source_block I
_cod_depositor_comments
;
The following automatic conversions were performed:
'_symmetry_cell_setting' value 'Triclinic' changed to 'triclinic'
according to '/home/saulius/struct/CIF-dictionaries/cif_core.dic'
dictionary named 'cif_core.dic' version 2.4.1 from 2010-06-29.

Automatic conversion script
Id: cif_fix_enum 1527 2010-12-29 10:47:43Z saulius 

The following automatic conversions were performed:

'_symmetry_cell_setting' value 'Triclinic' changed to 'triclinic'
according to /home/saulius/struct/CIF-dictionaries/cif_core.dic
dictionary named 'cif_core.dic' version 2.4.1 from 2010-06-29.

Automatic conversion script
Id: cif_fix_values 1715 2011-07-08 13:25:40Z adriana 
;
_cod_original_cell_volume 605.128(16)
_cod_database_code 2223520
_cod_database_fobs_code 2223520

loop_
_symmetry_equiv_pos_as_xyz
'x, y, z'
'-x, -y, -z'

loop_
_atom_site_type_symbol
_atom_site_label
_atom_site_fract_x
_atom_site_fract_y
_atom_site_fract_z
_atom_site_U_iso_or_equiv
_atom_site_adp_type
_atom_site_calc_flag
_atom_site_refinement_flags
_atom_site_occupancy
_atom_site_disorder_assembly
_atom_site_disorder_group
Ni Ni1 0 0 1 0.01722(8) Uani d S 1 . .
C C1 0.42401(18) 0.39111(14) 1.04216(14) 0.0178(2) Uani d . 1 . .
C C2 0.43069(18) 0.33541(15) 0.90138(14) 0.0180(2) Uani d . 1 . .
C C3 0.50542(18) 0.44605(15) 0.86090(14) 0.0188(3) Uani d . 1 . .
H H3 0.5083 0.4106 0.7671 0.023 Uiso calc R 1 . .
C C4 0.32515(19) 0.28168(14) 1.08810(14) 0.0186(3) Uani d . 1 . .
C C5 0.36527(19) 0.15800(15) 0.79578(14) 0.0210(3) Uani d . 1 . .
O O1 0.14545(13) 0.20052(10) 1.00054(10) 0.02033(19) Uani d . 1 . .
O O2 0.42075(15) 0.28245(12) 1.20874(11) 0.0319(2) Uani d . 1 . .
O O3 0.2586(2) 0.11600(13) 0.66391(12) 0.0458(3) Uani d . 1 . .
O O4 0.42488(15) 0.06463(11) 0.84885(11) 0.0282(2) Uani d . 1 . .
N N6 0.9034(2) 0.28646(18) 1.77371(15) 0.0397(3) Uani d . 1 . .
H H6 0.9397 0.244 1.8336 0.048 Uiso calc R 1 . .
C C7 0.9976(2) 0.4382(2) 1.81496(17) 0.0379(4) Uani d . 1 . .
H H7 1.1004 0.4962 1.9087 0.046 Uiso calc R 1 . .
C C8 0.9467(2) 0.50850(18) 1.72376(16) 0.0318(3) Uani d . 1 . .
H H8 1.0126 0.6143 1.7554 0.038 Uiso calc R 1 . .
C C9 0.7933(2) 0.42135(17) 1.58003(15) 0.0263(3) Uani d . 1 . .
C C10 0.6936(2) 0.26379(18) 1.54195(17) 0.0323(3) Uani d . 1 . .
H H10 0.5874 0.2034 1.4502 0.039 Uiso calc R 1 . .
C C11 0.7530(3) 0.2008(2) 1.6396(2) 0.0385(4) Uani d . 1 . .
H H11 0.6883 0.0963 1.6131 0.046 Uiso calc R 1 . .
N N12 0.7487(2) 0.48454(16) 1.48525(14) 0.0366(3) Uani d . 1 . .
H H12A 0.8135 0.5801 1.5109 0.044 Uiso calc R 1 . .
H H12B 0.6549 0.43 1.3981 0.044 Uiso calc R 1 . .
O O1W 0.18379(14) 0.05465(11) 1.21508(10) 0.0249(2) Uani d G 1 . .
H H1WA 0.2767 0.1294 1.2294 0.037 Uiso d G 1 . .
H H1WB 0.1353 0.0931 1.2806 0.037 Uiso d G 1 . .
O O2W -0.21078(14) 0.11312(11) 1.06521(11) 0.0250(2) Uani d G 1 . .
H H2WA -0.2557 0.0702 1.1104 0.038 Uiso d G 1 . .
H H2WB -0.3121 0.1088 0.9937 0.038 Uiso d G 1 . .
O O3W 0.05029(18) 0.17265(13) 0.43489(12) 0.0358(3) Uani d G 1 . .
H H3WA 0.1248 0.1693 0.5134 0.054 Uiso d G 1 . .
H H3WB -0.0649 0.1083 0.4016 0.054 Uiso d G 1 . .

loop_
_atom_site_aniso_label
_atom_site_aniso_U_11
_atom_site_aniso_U_22
_atom_site_aniso_U_33
_atom_site_aniso_U_12
_atom_site_aniso_U_13
_atom_site_aniso_U_23
Ni1 0.01682(13) 0.01646(12) 0.01797(13) -0.00033(9) 0.00487(9) 0.00990(9)
C1 0.0150(6) 0.0182(6) 0.0194(6) 0.0003(5) 0.0045(5) 0.0102(5)
C2 0.0159(6) 0.0171(6) 0.0190(6) 0.0011(5) 0.0046(5) 0.0085(5)
C3 0.0188(6) 0.0199(6) 0.0172(6) 0.0013(5) 0.0067(5) 0.0088(5)
C4 0.0212(6) 0.0155(6) 0.0190(6) 0.0018(5) 0.0079(5) 0.0082(5)
C5 0.0220(6) 0.0179(6) 0.0217(6) 0.0010(5) 0.0090(5) 0.0079(5)
O1 0.0182(4) 0.0195(4) 0.0217(4) -0.0017(3) 0.0049(4) 0.0115(4)
O2 0.0300(5) 0.0348(6) 0.0243(5) -0.0091(4) -0.0002(4) 0.0193(4)
O3 0.0665(8) 0.0240(5) 0.0223(5) 0.0006(5) -0.0037(5) 0.0059(4)
O4 0.0328(5) 0.0210(5) 0.0337(5) 0.0077(4) 0.0129(4) 0.0150(4)
N6 0.0492(8) 0.0541(9) 0.0376(8) 0.0307(7) 0.0234(7) 0.0323(7)
C7 0.0351(8) 0.0506(10) 0.0244(7) 0.0195(7) 0.0084(6) 0.0136(7)
C8 0.0294(8) 0.0299(7) 0.0264(7) 0.0065(6) 0.0061(6) 0.0073(6)
C9 0.0253(7) 0.0269(7) 0.0251(7) 0.0072(6) 0.0084(6) 0.0111(6)
C10 0.0324(8) 0.0284(7) 0.0303(8) 0.0030(6) 0.0082(6) 0.0120(6)
C11 0.0470(10) 0.0332(8) 0.0481(10) 0.0153(7) 0.0256(8) 0.0239(7)
N12 0.0378(7) 0.0321(7) 0.0301(7) -0.0024(6) -0.0001(6) 0.0176(6)
O1W 0.0239(5) 0.0274(5) 0.0216(5) -0.0017(4) 0.0062(4) 0.0132(4)
O2W 0.0231(5) 0.0244(5) 0.0301(5) 0.0040(4) 0.0106(4) 0.0149(4)
O3W 0.0413(6) 0.0364(6) 0.0328(6) 0.0062(5) 0.0154(5) 0.0185(5)

loop_
_atom_type_symbol
_atom_type_description
_atom_type_scat_dispersion_real
_atom_type_scat_dispersion_imag
_atom_type_scat_source
C C 0.0033 0.0016 'International Tables Vol C Tables 4.2.6.8 and 6.1.1.4'
H H 0 0 'International Tables Vol C Tables 4.2.6.8 and 6.1.1.4'
N N 0.0061 0.0033 'International Tables Vol C Tables 4.2.6.8 and 6.1.1.4'
O O 0.0106 0.006 'International Tables Vol C Tables 4.2.6.8 and 6.1.1.4'
Ni Ni 0.3393 1.1124 'International Tables Vol C Tables 4.2.6.8 and 6.1.1.4'

loop_
_geom_angle_atom_site_label_1
_geom_angle_atom_site_label_2
_geom_angle_atom_site_label_3
_geom_angle_site_symmetry_1
_geom_angle_site_symmetry_3
_geom_angle
_geom_angle_publ_flag
O1 Ni1 O1 . 2_557 180 ?
O1 Ni1 O1W . . 94.96(4) ?
O1 Ni1 O1W 2_557 . 85.04(4) ?
O1 Ni1 O1W . 2_557 85.04(4) ?
O1 Ni1 O1W 2_557 2_557 94.96(4) ?
O1W Ni1 O1W . 2_557 180 ?
O1 Ni1 O2W . 2_557 87.65(4) ?
O1 Ni1 O2W 2_557 2_557 92.35(4) ?
O1W Ni1 O2W . 2_557 87.40(4) ?
O1W Ni1 O2W 2_557 2_557 92.60(4) ?
O1 Ni1 O2W . . 92.35(4) ?
O1 Ni1 O2W 2_557 . 87.65(4) ?
O1W Ni1 O2W . . 92.60(4) ?
O1W Ni1 O2W 2_557 . 87.40(4) ?
O2W Ni1 O2W 2_557 . 180 ?
C3 C1 C2 2_667 . 120.00(11) ?
C3 C1 C4 2_667 . 118.01(11) ?
C2 C1 C4 . . 121.77(11) ?
C3 C2 C1 . . 118.62(11) ?
C3 C2 C5 . . 119.85(11) ?
C1 C2 C5 . . 121.49(11) ?
C2 C3 C1 . 2_667 121.37(12) ?
C2 C3 H3 . . 119.3 ?
C1 C3 H3 2_667 . 119.3 ?
O2 C4 O1 . . 125.75(11) ?
O2 C4 C1 . . 118.41(11) ?
O1 C4 C1 . . 115.78(11) ?
O3 C5 O4 . . 124.70(12) ?
O3 C5 C2 . . 118.15(12) ?
O4 C5 C2 . . 117.15(11) ?
C4 O1 Ni1 . . 124.64(8) ?
C11 N6 C7 . . 120.39(14) ?
C11 N6 H6 . . 119.8 ?
C7 N6 H6 . . 119.8 ?
N6 C7 C8 . . 121.61(15) ?
N6 C7 H7 . . 119.2 ?
C8 C7 H7 . . 119.2 ?
C7 C8 C9 . . 119.94(15) ?
C7 C8 H8 . . 120 ?
C9 C8 H8 . . 120 ?
N12 C9 C8 . . 121.08(14) ?
N12 C9 C10 . . 122.01(13) ?
C8 C9 C10 . . 116.90(13) ?
C11 C10 C9 . . 119.85(15) ?
C11 C10 H10 . . 120.1 ?
C9 C10 H10 . . 120.1 ?
N6 C11 C10 . . 121.24(15) ?
N6 C11 H11 . . 119.4 ?
C10 C11 H11 . . 119.4 ?
C9 N12 H12A . . 120 ?
C9 N12 H12B . . 120 ?
H12A N12 H12B . . 120 ?
Ni1 O1W H1WA . . 98.6 ?
Ni1 O1W H1WB . . 116.7 ?
H1WA O1W H1WB . . 107.6 ?
Ni1 O2W H2WA . . 109.6 ?
Ni1 O2W H2WB . . 114 ?
H2WA O2W H2WB . . 107.6 ?
H3WA O3W H3WB . . 107.6 ?

loop_
_geom_bond_atom_site_label_1
_geom_bond_atom_site_label_2
_geom_bond_site_symmetry_2
_geom_bond_distance
_geom_bond_publ_flag
Ni1 O1 . 2.0540(10) ?
Ni1 O1 2_557 2.0540(10) ?
Ni1 O1W . 2.0630(10) ?
Ni1 O1W 2_557 2.0630(10) ?
Ni1 O2W 2_557 2.0820(10) ?
Ni1 O2W . 2.0820(10) ?
C1 C3 2_667 1.3917(18) ?
C1 C2 . 1.4012(18) ?
C1 C4 . 1.5040(16) ?
C2 C3 . 1.3894(17) ?
C2 C5 . 1.5168(17) ?
C3 C1 2_667 1.3917(18) ?
C3 H3 . 0.93 ?
C4 O2 . 1.2416(16) ?
C4 O1 . 1.2673(16) ?
C5 O3 . 1.2376(17) ?
C5 O4 . 1.2496(17) ?
N6 C11 . 1.342(2) ?
N6 C7 . 1.344(2) ?
N6 H6 . 0.86 ?
C7 C8 . 1.347(2) ?
C7 H7 . 0.93 ?
C8 C9 . 1.412(2) ?
C8 H8 . 0.93 ?
C9 N12 . 1.3249(19) ?
C9 C10 . 1.413(2) ?
C10 C11 . 1.357(2) ?
C10 H10 . 0.93 ?
C11 H11 . 0.93 ?
N12 H12A . 0.86 ?
N12 H12B . 0.86 ?
O1W H1WA . 0.8491 ?
O1W H1WB . 0.8517 ?
O2W H2WA . 0.8491 ?
O2W H2WB . 0.8517 ?
O3W H3WA . 0.8491 ?
O3W H3WB . 0.8517 ?

loop_
_geom_hbond_atom_site_label_D
_geom_hbond_atom_site_label_H
_geom_hbond_atom_site_label_A
_geom_hbond_site_symmetry_A
_geom_hbond_distance_DH
_geom_hbond_distance_HA
_geom_hbond_distance_DA
_geom_hbond_angle_DHA
N6 H6 O1 1_656 0.86 2.12 2.9260(10) 156
N12 H12B O2 . 0.86 2.00 2.856(2) 171
N12 H12A O3W 2_667 0.86 2.19 3.048(2) 174
O1W H1WA O2 . 0.85 1.81 2.6340(10) 163
O1W H1WB O3W 1_556 0.85 1.85 2.6970(10) 175
O2W H2WA O4 2_557 0.85 1.93 2.7500(10) 162
O2W H2WB O4 1_455 0.85 1.90 2.7320(10) 165
O3W H3WA O3 . 0.85 1.86 2.694(2) 168
O3W H3WB O3 2_556 0.85 2.12 2.911(2) 154

loop_
_geom_torsion_atom_site_label_1
_geom_torsion_atom_site_label_2
_geom_torsion_atom_site_label_3
_geom_torsion_atom_site_label_4
_geom_torsion_site_symmetry_1
_geom_torsion_site_symmetry_2
_geom_torsion_site_symmetry_3
_geom_torsion_site_symmetry_4
_geom_torsion
_geom_torsion_publ_flag
C3 C1 C2 C3 2_667 . . . -1.1(2) ?
C4 C1 C2 C3 . . . . 173.38(11) ?
C3 C1 C2 C5 2_667 . . . 176.81(11) ?
C4 C1 C2 C5 . . . . -8.73(18) ?
C1 C2 C3 C1 . . . 2_667 1.1(2) ?
C5 C2 C3 C1 . . . 2_667 -176.83(11) ?
C3 C1 C4 O2 2_667 . . . -54.95(17) ?
C2 C1 C4 O2 . . . . 130.48(13) ?
C3 C1 C4 O1 2_667 . . . 122.37(13) ?
C2 C1 C4 O1 . . . . -52.20(16) ?
C3 C2 C5 O3 . . . . -45.83(18) ?
C1 C2 C5 O3 . . . . 136.30(14) ?
C3 C2 C5 O4 . . . . 133.70(13) ?
C1 C2 C5 O4 . . . . -44.16(17) ?
O2 C4 O1 Ni1 . . . . -20.66(18) ?
C1 C4 O1 Ni1 . . . . 162.24(8) ?
O1W Ni1 O1 C4 . . . . 21.65(10) ?
O1W Ni1 O1 C4 2_557 . . . -158.35(10) ?
O2W Ni1 O1 C4 2_557 . . . -65.53(10) ?
O2W Ni1 O1 C4 . . . . 114.47(10) ?
C11 N6 C7 C8 . . . . -0.7(2) ?
N6 C7 C8 C9 . . . . -1.1(2) ?
C7 C8 C9 N12 . . . . -176.02(14) ?
C7 C8 C9 C10 . . . . 2.8(2) ?
N12 C9 C10 C11 . . . . 175.97(15) ?
C8 C9 C10 C11 . . . . -2.9(2) ?
C7 N6 C11 C10 . . . . 0.7(2) ?
C9 C10 C11 N6 . . . . 1.2(2) ?
